data_7052726
loop_
_publ_author_name
'Lytvynenko, Anton S.'
'Kolotilov, Sergey V.'
'Cador, Olivier'
'Golhen, St\'ephane'
'Ouahab, Lahc\`ene'
'Pavlishchuk, Vitaly V.'

_publ_section_title
;
 Antiferromagnetic ordering in cobalt(ii) and nickel(ii) 1D
 coordination polymers with the dithioamide of 1,3-benzenedicarboxylic
 acid
;
_journal_issue 10
_journal_name_full 'New Journal of Chemistry'
_journal_page_first 2179
_journal_paper_doi 10.1039/c1nj20173e
_journal_volume 35
_journal_year 2011
_chemical_formula_sum 'C8 H8 N2 S2'
_chemical_formula_weight 196.28
_chemical_name_systematic
;
?
;
_space_group_IT_number 14
_symmetry_cell_setting monoclinic
_symmetry_space_group_name_Hall '-P 2ybc'
_symmetry_space_group_name_H-M 'P 1 21/c 1'
_atom_sites_solution_hydrogens geom
_atom_sites_solution_primary direct
_atom_sites_solution_secondary difmap
_audit_creation_method SHELXL-97
_cell_angle_alpha 90.00
_cell_angle_beta 95.425(3)
_cell_angle_gamma 90.00
_cell_formula_units_Z 4
_cell_length_a 4.27790(10)
_cell_length_b 14.0489(6)
_cell_length_c 14.9941(7)
_cell_measurement_reflns_used 2784
_cell_measurement_temperature 293(2)
_cell_measurement_theta_max 30.508
_cell_measurement_theta_min 0.998
_cell_volume 897.11(6)
_computing_cell_refinement 'HKL Scalepack (Otwinowski & Minor 1997)'
_computing_data_collection 'Collect (Bruker AXS BV, 1997-2004)'
_computing_data_reduction 'HKL Denzo and Scalepack (Otwinowski & Minor 1997)'
_computing_structure_refinement 'SHELXL-97 (Sheldrick, 1997)'
_computing_structure_solution Sir-92
_diffrn_ambient_temperature 293(2)
_diffrn_detector_area_resol_mean 9
_diffrn_measured_fraction_theta_full 0.997
_diffrn_measured_fraction_theta_max 0.997
_diffrn_measurement_device '95mm CCD camera on \k-goniostat'
_diffrn_measurement_device_type KappaCCD
_diffrn_measurement_method CCD
_diffrn_radiation_monochromator 'horizonally mounted graphite crystal'
_diffrn_radiation_source 'fine-focus sealed tube'
_diffrn_radiation_type MoK\a
_diffrn_radiation_wavelength 0.71069
_diffrn_reflns_av_R_equivalents 0.0428
_diffrn_reflns_av_sigmaI/netI 0.0591
_diffrn_reflns_limit_h_max 6
_diffrn_reflns_limit_h_min -6
_diffrn_reflns_limit_k_max 19
_diffrn_reflns_limit_k_min -20
_diffrn_reflns_limit_l_max 21
_diffrn_reflns_limit_l_min -21
_diffrn_reflns_number 5287
_diffrn_reflns_theta_full 30.50
_diffrn_reflns_theta_max 30.50
_diffrn_reflns_theta_min 1.99
_exptl_absorpt_coefficient_mu 0.535
_exptl_absorpt_correction_type none
_exptl_crystal_colour yellow
_exptl_crystal_density_diffrn 1.453
_exptl_crystal_density_method 'not measured'
_exptl_crystal_description needle
_exptl_crystal_F_000 408
_exptl_crystal_size_max 0.9
_exptl_crystal_size_mid 0.2
_exptl_crystal_size_min 0.2
_refine_diff_density_max 0.495
_refine_diff_density_min -0.429
_refine_diff_density_rms 0.083
_refine_ls_extinction_method none
_refine_ls_goodness_of_fit_ref 1.018
_refine_ls_hydrogen_treatment constr
_refine_ls_matrix_type full
_refine_ls_number_parameters 109
_refine_ls_number_reflns 2730
_refine_ls_number_restraints 0
_refine_ls_restrained_S_all 1.018
_refine_ls_R_factor_all 0.1207
_refine_ls_R_factor_gt 0.0602
_refine_ls_shift/su_max 0.001
_refine_ls_shift/su_mean 0.000
_refine_ls_structure_factor_coef Fsqd
_refine_ls_weighting_details 'calc w=1/[\s^2^(Fo^2^)+(0.1045P)^2^+0.0000P] where P=(Fo^2^+2Fc^2^)/3'
_refine_ls_weighting_scheme calc
_refine_ls_wR_factor_gt 0.1488
_refine_ls_wR_factor_ref 0.1849
_reflns_number_gt 1512
_reflns_number_total 2730
_reflns_threshold_expression >2sigma(I)
_cod_data_source_file c1nj20173e.txt
_cod_data_source_block m-dtab
_cod_original_sg_symbol_H-M P21/c
_cod_database_code 7052726

loop_
_symmetry_equiv_pos_as_xyz
'x, y, z'
'-x, y+1/2, -z+1/2'
'-x, -y, -z'
'x, -y-1/2, z-1/2'

loop_
_atom_site_label
_atom_site_type_symbol
_atom_site_fract_x
_atom_site_fract_y
_atom_site_fract_z
_atom_site_U_iso_or_equiv
_atom_site_adp_type
_atom_site_occupancy
_atom_site_symmetry_multiplicity
_atom_site_calc_flag
_atom_site_refinement_flags
S1 S 0.26905(19) 0.35534(6) 1.00191(5) 0.0587(3) Uani 1 1 d .
S2 S 0.90835(16) 0.51583(5) 0.63582(5) 0.0478(2) Uani 1 1 d .
N1 N 0.1121(5) 0.47841(17) 0.87309(15) 0.0479(6) Uani 1 1 d .
H1A H 0.1110 0.4982 0.8188 0.057 Uiso 1 1 calc R
H1B H 0.0249 0.5119 0.9119 0.057 Uiso 1 1 calc R
N2 N 0.7712(7) 0.36497(19) 0.53606(17) 0.0637(7) Uani 1 1 d .
H2A H 0.7017 0.3079 0.5278 0.076 Uiso 1 1 calc R
H2B H 0.8398 0.3959 0.4924 0.076 Uiso 1 1 calc R
C6 C 0.3922(5) 0.34397(17) 0.82485(16) 0.0384(5) Uani 1 1 d .
C3 C 0.6731(6) 0.24877(17) 0.68971(18) 0.0438(6) Uani 1 1 d .
H3 H 0.7663 0.2166 0.6449 0.053 Uiso 1 1 calc R
C2 C 0.6512(5) 0.34759(17) 0.68773(16) 0.0380(5) Uani 1 1 d .
C8 C 0.2476(5) 0.39673(19) 0.89688(16) 0.0411(6) Uani 1 1 d .
C5 C 0.4174(6) 0.24538(18) 0.82583(19) 0.0456(6) Uani 1 1 d .
H5 H 0.3410 0.2107 0.8719 0.055 Uiso 1 1 calc R
C1 C 0.7727(6) 0.40508(19) 0.61574(17) 0.0417(6) Uani 1 1 d .
C7 C 0.5107(5) 0.39426(18) 0.75566(16) 0.0394(6) Uani 1 1 d .
H7 H 0.4961 0.4603 0.7547 0.047 Uiso 1 1 calc R
C4 C 0.5556(6) 0.1986(2) 0.75861(19) 0.0501(7) Uani 1 1 d .
H4 H 0.5699 0.1326 0.7597 0.060 Uiso 1 1 calc R

loop_
_atom_site_aniso_label
_atom_site_aniso_U_11
_atom_site_aniso_U_22
_atom_site_aniso_U_33
_atom_site_aniso_U_23
_atom_site_aniso_U_13
_atom_site_aniso_U_12
S1 0.0759(5) 0.0654(6) 0.0369(4) 0.0082(3) 0.0170(3) 0.0115(4)
S2 0.0651(5) 0.0383(4) 0.0422(4) 0.0027(3) 0.0159(3) -0.0038(3)
N1 0.0634(14) 0.0465(14) 0.0357(12) 0.0004(10) 0.0144(10) 0.0060(10)
N2 0.103(2) 0.0525(15) 0.0388(14) -0.0037(12) 0.0247(13) -0.0148(13)
C6 0.0429(12) 0.0394(13) 0.0328(12) 0.0016(10) 0.0039(9) -0.0024(9)
C3 0.0543(14) 0.0366(13) 0.0410(14) -0.0035(11) 0.0069(11) 0.0030(10)
C2 0.0422(12) 0.0395(13) 0.0326(12) 0.0010(10) 0.0051(9) -0.0003(9)
C8 0.0434(13) 0.0441(14) 0.0366(13) 0.0000(11) 0.0081(10) -0.0045(10)
C5 0.0578(15) 0.0366(13) 0.0426(15) 0.0049(11) 0.0057(11) -0.0063(10)
C1 0.0493(13) 0.0394(13) 0.0380(14) -0.0002(11) 0.0126(10) 0.0030(10)
C7 0.0459(13) 0.0345(13) 0.0383(13) 0.0010(10) 0.0072(10) -0.0009(9)
C4 0.0684(17) 0.0314(14) 0.0513(17) 0.0018(12) 0.0104(13) -0.0010(11)

loop_
_atom_type_symbol
_atom_type_description
_atom_type_scat_dispersion_real
_atom_type_scat_dispersion_imag
_atom_type_scat_source
C C 0.0033 0.0016 'International Tables Vol C Tables 4.2.6.8 and 6.1.1.4'
H H 0.0000 0.0000 'International Tables Vol C Tables 4.2.6.8 and 6.1.1.4'
N N 0.0061 0.0033 'International Tables Vol C Tables 4.2.6.8 and 6.1.1.4'
S S 0.1246 0.1234 'International Tables Vol C Tables 4.2.6.8 and 6.1.1.4'

loop_
_geom_angle_atom_site_label_1
_geom_angle_atom_site_label_2
_geom_angle_atom_site_label_3
_geom_angle
C5 C6 C7 118.8(2)
C5 C6 C8 121.7(2)
C7 C6 C8 119.6(2)
C4 C3 C2 119.7(2)
C3 C2 C7 119.1(2)
C3 C2 C1 122.1(2)
C7 C2 C1 118.8(2)
N1 C8 C6 116.0(2)
N1 C8 S1 122.7(2)
C6 C8 S1 121.3(2)
C4 C5 C6 120.3(2)
N2 C1 C2 117.0(2)
N2 C1 S2 122.0(2)
C2 C1 S2 120.94(19)
C6 C7 C2 121.3(2)
C5 C4 C3 120.9(3)

loop_
_geom_bond_atom_site_label_1
_geom_bond_atom_site_label_2
_geom_bond_distance
S2 C1 1.678(3)
S1 C8 1.673(3)
N1 C8 1.319(3)
N2 C1 1.320(3)
C6 C5 1.389(3)
C6 C7 1.390(3)
C6 C8 1.491(3)
C3 C4 1.383(4)
C3 C2 1.392(3)
C2 C7 1.394(3)
C2 C1 1.481(3)
C5 C4 1.382(4)
